data_7123375
loop_
_publ_author_name
'Zhang, Jiaxu'
'Wang, Xiang'
'Lv, Jing'
'Li, Dong-Sheng'
'Wu, Tao'

_publ_section_title
;
 A multivalent mixed-metal strategy for single-Cu+-ion-bridged
 cluster-based chalcogenide open frameworks for sensitive nonenzymatic
 detection on glucose
;
_journal_name_full 'Chemical Communications'
_journal_paper_doi 10.1039/C9CC02905B
_journal_year 2019
_chemical_formula_moiety '0.5(Cu24 Ga48 S140 Sn16)'
_chemical_formula_sum 'Cu12 Ga24 S70 Sn8'
_chemical_formula_weight 5629.48
_space_group_crystal_system tetragonal
_space_group_IT_number 141
_space_group_name_Hall '-I 4bd 2'
_space_group_name_H-M_alt 'I 41/a m d'
_symmetry_space_group_name_Hall '-I 4bd 2'
_symmetry_space_group_name_H-M 'I 41/a m d :2'
_audit_creation_date 2019-04-14
_audit_creation_method
;
Olex2 1.2
(compiled 2018.05.29 svn.r3508 for OlexSys, GUI svn.r5506)
;
_audit_update_record
;
2019-04-15 deposited with the CCDC.    2019-04-30 downloaded from the CCDC.
;
_cell_angle_alpha 90
_cell_angle_beta 90
_cell_angle_gamma 90
_cell_formula_units_Z 2
_cell_length_a 25.2441(12)
_cell_length_b 25.2441(12)
_cell_length_c 18.8435(11)
_cell_measurement_reflns_used 9924
_cell_measurement_temperature 100(2)
_cell_measurement_theta_max 20.77
_cell_measurement_theta_min 2.44
_cell_volume 12008.3(11)
_computing_cell_refinement 'SAINT v8.37A (Bruker, 2015)'
_computing_data_reduction 'SAINT v8.37A (Bruker, 2015)'
_computing_molecular_graphics 'Olex2 (Dolomanov et al., 2009)'
_computing_publication_material 'Olex2 (Dolomanov et al., 2009)'
_computing_structure_refinement 'ShelXL (Sheldrick, 2015)'
_computing_structure_solution 'SHELXT 2014/5 (Sheldrick, 2014)'
_diffrn_ambient_temperature 99.99
_diffrn_measured_fraction_theta_full 0.998
_diffrn_measured_fraction_theta_max 0.998
_diffrn_measurement_device_type 'Bruker APEX-II CCD'
_diffrn_measurement_method '\f and \w scans'
_diffrn_radiation_type MoK\a
_diffrn_radiation_wavelength 0.71073
_diffrn_reflns_av_R_equivalents 0.0490
_diffrn_reflns_av_unetI/netI 0.0155
_diffrn_reflns_Laue_measured_fraction_full 0.998
_diffrn_reflns_Laue_measured_fraction_max 0.998
_diffrn_reflns_limit_h_max 25
_diffrn_reflns_limit_h_min -25
_diffrn_reflns_limit_k_max 24
_diffrn_reflns_limit_k_min -25
_diffrn_reflns_limit_l_max 18
_diffrn_reflns_limit_l_min -18
_diffrn_reflns_number 39218
_diffrn_reflns_point_group_measured_fraction_full 0.998
_diffrn_reflns_point_group_measured_fraction_max 0.998
_diffrn_reflns_theta_full 20.819
_diffrn_reflns_theta_max 20.819
_diffrn_reflns_theta_min 1.613
_diffrn_standards_number 0
_exptl_absorpt_coefficient_mu 5.108
_exptl_absorpt_correction_T_max 0.7445
_exptl_absorpt_correction_T_min 0.5237
_exptl_absorpt_correction_type multi-scan
_exptl_absorpt_process_details
;
SADABS-2016/2 (Bruker,2016/2) was used for absorption correction.
wR2(int) was 0.1464 before and 0.0677 after correction.
The Ratio of minimum to maximum transmission is 0.7034.
The \l/2 correction factor is Not present.
;
_exptl_crystal_colour 'dark yellow'
_exptl_crystal_density_diffrn 1.557
_exptl_crystal_description block
_exptl_crystal_F_000 5224
_refine_diff_density_max 1.341
_refine_diff_density_min -1.194
_refine_diff_density_rms 0.185
_refine_ls_extinction_method none
_refine_ls_goodness_of_fit_ref 1.111
_refine_ls_hydrogen_treatment undef
_refine_ls_matrix_type full
_refine_ls_number_parameters 79
_refine_ls_number_reflns 1666
_refine_ls_number_restraints 0
_refine_ls_restrained_S_all 1.111
_refine_ls_R_factor_all 0.0620
_refine_ls_R_factor_gt 0.0510
_refine_ls_shift/su_max 0.000
_refine_ls_shift/su_mean 0.000
_refine_ls_structure_factor_coef Fsqd
_refine_ls_weighting_details 'w=1/[\s^2^(Fo^2^)+(0.1377P)^2^+192.4708P] where P=(Fo^2^+2Fc^2^)/3'
_refine_ls_weighting_scheme calc
_refine_ls_wR_factor_gt 0.1825
_refine_ls_wR_factor_ref 0.2108
_reflns_Friedel_coverage 0.000
_reflns_number_gt 1313
_reflns_number_total 1666
_reflns_threshold_expression 'I > 2\s(I)'
_cod_data_source_file c9cc02905b2.cif
_cod_data_source_block MCOF-3
_cod_original_cell_volume 12008.3(13)
_cod_database_code 7123375
_shelx_shelxl_version_number 2018/3
_shelx_space_group_comment
;
The symmetry employed for this shelxl refinement is uniquely defined
by the following loop, which should always be used as a source of
symmetry information in preference to the above space-group names.
They are only intended as comments.
;
_olex2_refinement_description
;
;
_olex2_submission_special_instructions 'No special instructions were received'

loop_
_space_group_symop_operation_xyz
'x, y, z'
'-x+1/2, -y, z+1/2'
'-y+1/4, x+3/4, z+1/4'
'y+1/4, -x+1/4, z+3/4'
'-x+1/2, y, -z+1/2'
'x, -y, -z'
'y+1/4, x+3/4, -z+1/4'
'-y+1/4, -x+1/4, -z+3/4'
'x+1/2, y+1/2, z+1/2'
'-x+1, -y+1/2, z+1'
'-y+3/4, x+5/4, z+3/4'
'y+3/4, -x+3/4, z+5/4'
'-x+1, y+1/2, -z+1'
'x+1/2, -y+1/2, -z+1/2'
'y+3/4, x+5/4, -z+3/4'
'-y+3/4, -x+3/4, -z+5/4'
'-x, -y, -z'
'x-1/2, y, -z-1/2'
'y-1/4, -x-3/4, -z-1/4'
'-y-1/4, x-1/4, -z-3/4'
'x-1/2, -y, z-1/2'
'-x, y, z'
'-y-1/4, -x-3/4, z-1/4'
'y-1/4, x-1/4, z-3/4'
'-x+1/2, -y+1/2, -z+1/2'
'x, y+1/2, -z'
'y+1/4, -x-1/4, -z+1/4'
'-y+1/4, x+1/4, -z-1/4'
'x, -y+1/2, z'
'-x+1/2, y+1/2, z+1/2'
'-y+1/4, -x-1/4, z+1/4'
'y+1/4, x+1/4, z-1/4'

loop_
_atom_site_label
_atom_site_type_symbol
_atom_site_fract_x
_atom_site_fract_y
_atom_site_fract_z
_atom_site_U_iso_or_equiv
_atom_site_adp_type
_atom_site_occupancy
_atom_site_site_symmetry_order
_atom_site_calc_flag
_atom_site_refinement_flags_posn
_atom_site_refinement_flags_adp
_atom_site_refinement_flags_occupancy
Ga1 Ga 0.500000 0.32238(6) 0.33181(9) 0.0283(6) Uani 1 2 d S T P
Sn1 Sn 0.500000 0.46812(5) 0.33061(7) 0.0592(6) Uani 1 2 d S T P
Cu1 Cu 0.500000 0.500000 0.500000 0.0831(13) Uani 1 4 d S T P
Ga2 Ga 0.42656(4) 0.39603(4) 0.19285(6) 0.0283(6) Uani 1 1 d . . .
Cu2 Cu 0.42716(7) 0.250000 0.19372(9) 0.0304(7) Uani 1 2 d S T P
S006 S 0.34901(14) 0.250000 0.1293(2) 0.0317(10) Uani 1 2 d S T P
S007 S 0.42283(11) 0.32337(10) 0.26692(15) 0.0329(9) Uani 1 1 d . . .
S008 S 0.35206(10) 0.39794(10) 0.125000 0.0405(12) Uani 1 2 d S T P
S009 S 0.500000 0.250000 0.125000 0.0290(19) Uani 1 8 d S T P
S00A S 0.500000 0.250000 0.4045(3) 0.0388(15) Uani 1 4 d S T P
S00B S 0.42194(13) 0.47189(12) 0.25922(19) 0.0532(10) Uani 1 1 d . . .
S00C S 0.500000 0.39329(17) 0.4076(2) 0.0566(14) Uani 1 2 d S T P
S00D S 0.500000 0.5446(2) 0.4023(3) 0.091(2) Uani 1 2 d S T P

loop_
_atom_site_aniso_label
_atom_site_aniso_U_11
_atom_site_aniso_U_22
_atom_site_aniso_U_33
_atom_site_aniso_U_23
_atom_site_aniso_U_13
_atom_site_aniso_U_12
Ga1 0.0428(11) 0.0223(10) 0.0197(11) -0.0035(7) 0.000 0.000
Sn1 0.0905(11) 0.0368(8) 0.0502(10) -0.0118(6) 0.000 0.000
Cu1 0.106(3) 0.068(2) 0.075(3) -0.025(2) 0.000 0.000
Ga2 0.0331(8) 0.0211(8) 0.0307(10) -0.0005(5) 0.0036(5) 0.0056(5)
Cu2 0.0345(12) 0.0266(11) 0.0302(14) 0.000 -0.0012(8) 0.000
S006 0.029(2) 0.038(2) 0.029(2) 0.000 0.0039(18) 0.000
S007 0.0380(18) 0.0295(17) 0.031(2) -0.0028(12) 0.0064(13) 0.0020(11)
S008 0.0359(16) 0.0359(16) 0.050(3) 0.0050(15) 0.0050(15) 0.0119(18)
S009 0.027(3) 0.027(3) 0.032(5) 0.000 0.000 0.000
S00A 0.054(4) 0.035(3) 0.028(4) 0.000 0.000 0.000
S00B 0.070(2) 0.0315(17) 0.058(2) -0.0053(16) 0.0104(17) 0.0116(15)
S00C 0.099(4) 0.039(3) 0.032(3) -0.009(2) 0.000 0.000
S00D 0.160(6) 0.043(3) 0.069(4) -0.024(3) 0.000 0.000

loop_
_atom_type_symbol
_atom_type_description
_atom_type_scat_dispersion_real
_atom_type_scat_dispersion_imag
_atom_type_scat_source
Cu Cu 0.3201 1.2651 'International Tables Vol C Tables 4.2.6.8 and 6.1.1.4'
Ga Ga 0.2307 1.6083 'International Tables Vol C Tables 4.2.6.8 and 6.1.1.4'
S S 0.1246 0.1234 'International Tables Vol C Tables 4.2.6.8 and 6.1.1.4'
Sn Sn -0.6537 1.4246 'International Tables Vol C Tables 4.2.6.8 and 6.1.1.4'

loop_
_geom_angle_atom_site_label_1
_geom_angle_atom_site_label_2
_geom_angle_atom_site_label_3
_geom_angle
_geom_angle_site_symmetry_1
_geom_angle_site_symmetry_3
S007 Ga1 S007 115.76(15) . 22_655
S00A Ga1 S007 109.12(9) . 22_655
S00A Ga1 S007 109.12(9) . .
S00A Ga1 S00C 104.58(18) . .
S00C Ga1 S007 108.84(9) . 22_655
S00C Ga1 S007 108.84(9) . .
S00B Sn1 S00B 111.22(17) . 22_655
S00C Sn1 S00B 112.00(10) . 22_655
S00C Sn1 S00B 112.00(10) . .
S00D Sn1 S00B 106.89(11) . .
S00D Sn1 S00B 106.89(11) . 22_655
S00D Sn1 S00C 107.50(19) . .
S00D Cu1 S00D 180.0 17_666 .
S006 Ga2 S007 115.69(12) 27_565 .
S008 Ga2 S006 109.42(10) . 27_565
S008 Ga2 S007 108.85(9) . .
S008 Ga2 S00B 104.31(13) . .
S00B Ga2 S006 108.55(13) . 27_565
S00B Ga2 S007 109.41(12) . .
S007 Cu2 S006 105.80(10) . .
S007 Cu2 S006 105.79(10) 29 .
S007 Cu2 S007 106.48(15) . 29
S009 Cu2 S006 113.26(12) . .
S009 Cu2 S007 112.47(8) . .
S009 Cu2 S007 112.47(8) . 29
Ga2 S006 Ga2 107.23(16) 20_656 16_554
Ga2 S006 Cu2 105.25(11) 20_656 .
Ga2 S006 Cu2 105.25(11) 16_554 .
Ga1 S007 Ga2 107.20(12) . .
Ga1 S007 Cu2 105.57(12) . .
Ga2 S007 Cu2 105.91(12) . .
Ga2 S008 Ga2 106.31(16) 16_554 .
Cu2 S009 Cu2 109.69(9) 10_554 .
Cu2 S009 Cu2 109.36(4) 20_656 .
Cu2 S009 Cu2 109.36(4) 20_656 10_554
Cu2 S009 Cu2 109.36(4) 27_565 .
Cu2 S009 Cu2 109.36(4) 10_554 27_565
Cu2 S009 Cu2 109.69(9) 20_656 27_565
Ga1 S00A Ga1 106.3(2) 10_554 .
Ga2 S00B Sn1 103.44(13) . .
Ga1 S00C Sn1 103.92(18) . .
Cu1 S00D Sn1 93.5(2) . .

loop_
_geom_bond_atom_site_label_1
_geom_bond_atom_site_label_2
_geom_bond_distance
_geom_bond_site_symmetry_2
Ga1 S007 2.300(3) .
Ga1 S007 2.300(3) 22_655
Ga1 S00A 2.283(4) .
Ga1 S00C 2.290(4) .
Sn1 S00B 2.388(4) .
Sn1 S00B 2.388(4) 22_655
Sn1 S00C 2.381(5) .
Sn1 S00D 2.356(5) .
Cu1 S00D 2.157(7) .
Cu1 S00D 2.157(7) 17_666
Ga2 S006 2.303(3) 27_565
Ga2 S007 2.307(3) .
Ga2 S008 2.275(2) .
Ga2 S00B 2.290(3) .
Cu2 S006 2.316(4) .
Cu2 S007 2.312(3) 29
Cu2 S007 2.312(3) .
Cu2 S009 2.2490(17) .

loop_
_smtbx_masks_void_nr
_smtbx_masks_void_average_x
_smtbx_masks_void_average_y
_smtbx_masks_void_average_z
_smtbx_masks_void_volume
_smtbx_masks_void_count_electrons
1 -0.082 -0.225 -0.147 7215.7 6351.0
